data_7023143
loop_
_publ_author_name
'Kalita, Alok Ch'
'Roch-Marchal, Catherine'
'Murugavel, Ramaswamy'

_publ_section_title
;
 Cationic D4R zinc phosphate-anionic polyoxometalate hybrids: synthesis,
 spectra, structure and catalytic studies.
;
_journal_issue 26
_journal_name_full 'Dalton transactions (Cambridge, England : 2003)'
_journal_page_first 9755
_journal_page_last 9763
_journal_paper_doi 10.1039/c3dt50786f
_journal_volume 42
_journal_year 2013
_chemical_formula_sum 'C71 H103 N8 O20 P4 Zn4'
_chemical_formula_weight 1773.97
_chemical_name_systematic
;
?
;
_space_group_IT_number 14
_symmetry_cell_setting monoclinic
_symmetry_space_group_name_Hall '-P 2yn'
_symmetry_space_group_name_H-M 'P 1 21/n 1'
_atom_sites_solution_hydrogens geom
_atom_sites_solution_primary direct
_atom_sites_solution_secondary difmap
_audit_creation_method SHELXL-97
_cell_angle_alpha 90.00
_cell_angle_beta 103.887(2)
_cell_angle_gamma 90.00
_cell_formula_units_Z 4
_cell_length_a 17.1735(4)
_cell_length_b 22.6186(4)
_cell_length_c 22.4028(5)
_cell_measurement_reflns_used 20811
_cell_measurement_temperature 109(2)
_cell_measurement_theta_max 28.9524
_cell_measurement_theta_min 2.9184
_cell_volume 8447.8(3)
_computing_structure_refinement 'SHELXL-97 (Sheldrick, 1997)'
_diffrn_ambient_temperature 109(2)
_diffrn_detector_area_resol_mean 8.4171
_diffrn_measured_fraction_theta_full 0.998
_diffrn_measured_fraction_theta_max 0.998
_diffrn_measurement_device_type 'Xcalibur, Sapphire2, large Be window'
_diffrn_radiation_monochromator graphite
_diffrn_radiation_source 'Enhance (Mo) X-ray Source'
_diffrn_radiation_type 'Mo K\a'
_diffrn_radiation_wavelength 0.71073
_diffrn_reflns_av_R_equivalents 0.0359
_diffrn_reflns_av_sigmaI/netI 0.0591
_diffrn_reflns_limit_h_max 20
_diffrn_reflns_limit_h_min -19
_diffrn_reflns_limit_k_max 26
_diffrn_reflns_limit_k_min -26
_diffrn_reflns_limit_l_max 26
_diffrn_reflns_limit_l_min -26
_diffrn_reflns_number 61274
_diffrn_reflns_theta_full 25.00
_diffrn_reflns_theta_max 25.00
_diffrn_reflns_theta_min 2.95
_exptl_absorpt_coefficient_mu 1.267
_exptl_absorpt_correction_T_max 1.00000
_exptl_absorpt_correction_T_min 0.89056
_exptl_absorpt_correction_type multi-scan
_exptl_absorpt_process_details
;
CrysAlisPro, Oxford Diffraction Ltd.,
Version 1.171.33.55 (release 05-01-2010 CrysAlis171 .NET)
(compiled Jan 5 2010,16:28:46)
Empirical absorption correction using spherical harmonics,
implemented in SCALE3 ABSPACK scaling algorithm.
;
_exptl_crystal_colour colourless
_exptl_crystal_density_diffrn 1.395
_exptl_crystal_density_method 'not measured'
_exptl_crystal_description plate
_exptl_crystal_F_000 3700
_exptl_crystal_size_max 0.25
_exptl_crystal_size_mid 0.16
_exptl_crystal_size_min 0.14
_refine_diff_density_max 1.953
_refine_diff_density_min -1.198
_refine_diff_density_rms 0.111
_refine_ls_extinction_method none
_refine_ls_goodness_of_fit_ref 1.066
_refine_ls_hydrogen_treatment mixed
_refine_ls_matrix_type full
_refine_ls_number_parameters 964
_refine_ls_number_reflns 14834
_refine_ls_number_restraints 1
_refine_ls_restrained_S_all 1.067
_refine_ls_R_factor_all 0.0861
_refine_ls_R_factor_gt 0.0560
_refine_ls_shift/su_max 0.000
_refine_ls_shift/su_mean 0.000
_refine_ls_structure_factor_coef Fsqd
_refine_ls_weighting_details 'calc w=1/[\s^2^(Fo^2^)+(0.1027P)^2^+0.0000P] where P=(Fo^2^+2Fc^2^)/3'
_refine_ls_weighting_scheme calc
_refine_ls_wR_factor_gt 0.1636
_refine_ls_wR_factor_ref 0.1732
_reflns_number_gt 9647
_reflns_number_total 14834
_reflns_threshold_expression >2sigma(I)
_cod_data_source_file c3dt50786f.txt
_cod_data_source_block shelxl
_cod_database_code 7023143

loop_
_symmetry_equiv_pos_as_xyz
'x, y, z'
'-x+1/2, y+1/2, -z+1/2'
'-x, -y, -z'
'x-1/2, -y-1/2, z-1/2'

loop_
_atom_site_label
_atom_site_type_symbol
_atom_site_fract_x
_atom_site_fract_y
_atom_site_fract_z
_atom_site_U_iso_or_equiv
_atom_site_adp_type
_atom_site_occupancy
_atom_site_symmetry_multiplicity
_atom_site_calc_flag
_atom_site_refinement_flags
Zn1 Zn 0.46238(3) 0.02730(2) 0.34452(3) 0.01779(15) Uani 1 1 d .
Zn2 Zn 0.51713(3) 0.03280(2) 0.16432(2) 0.01723(15) Uani 1 1 d .
Zn3 Zn 0.62059(4) 0.16633(2) 0.29691(3) 0.02017(16) Uani 1 1 d .
Zn4 Zn 0.36478(4) 0.16388(2) 0.21064(3) 0.02471(17) Uani 1 1 d .
P1 P 0.62122(8) 0.02217(5) 0.30086(6) 0.0157(3) Uani 1 1 d .
P2 P 0.48029(9) 0.15709(6) 0.35074(6) 0.0213(3) Uani 1 1 d .
P3 P 0.35411(8) 0.02705(6) 0.19804(6) 0.0190(3) Uani 1 1 d .
P4 P 0.51574(9) 0.17878(6) 0.16257(6) 0.0232(3) Uani 1 1 d .
O1 O 0.5759(2) 0.01306(14) 0.35037(15) 0.0216(8) Uani 1 1 d .
O2 O 0.57593(19) -0.00493(14) 0.23997(14) 0.0180(8) Uani 1 1 d .
O3 O 0.6492(2) 0.08411(14) 0.29358(16) 0.0224(8) Uani 1 1 d .
O4 O 0.70013(19) -0.01865(13) 0.32264(14) 0.0170(7) Uani 1 1 d .
O5 O 0.4652(2) 0.10317(14) 0.38637(15) 0.0237(8) Uani 1 1 d .
O6 O 0.5684(2) 0.17487(14) 0.36555(15) 0.0239(8) Uani 1 1 d .
O7 O 0.4492(2) 0.14899(16) 0.28268(16) 0.0302(9) Uani 1 1 d .
O8 O 0.4298(2) 0.21075(15) 0.36921(17) 0.0289(9) Uani 1 1 d .
O9 O 0.3975(2) 0.01460(15) 0.26268(15) 0.0225(8) Uani 1 1 d .
O10 O 0.4033(2) 0.01108(16) 0.15267(16) 0.0284(9) Uani 1 1 d .
O11 O 0.3165(2) 0.08806(15) 0.18614(19) 0.0362(10) Uani 1 1 d .
O12 O 0.2788(2) -0.01844(14) 0.18231(15) 0.0211(8) Uani 1 1 d .
O13 O 0.5337(2) 0.11496(15) 0.15186(17) 0.0312(9) Uani 1 1 d .
O14 O 0.5660(2) 0.20497(14) 0.22087(16) 0.0253(8) Uani 1 1 d .
O15 O 0.4257(2) 0.19090(15) 0.15310(16) 0.0267(9) Uani 1 1 d .
O16 O 0.5377(2) 0.21494(15) 0.10648(16) 0.0327(10) Uani 1 1 d .
O19 O 0.5260(3) -0.11999(17) 0.24638(19) 0.0432(11) Uani 1 1 d .
O20 O 0.3309(5) 0.2173(2) 0.0401(3) 0.119(3) Uani 1 1 d .
O21 O 0.5732(5) 0.3136(5) -0.0854(9) 0.324(12) Uani 1 1 d .
N1 N 0.4187(3) -0.03425(17) 0.39175(18) 0.0214(10) Uani 1 1 d .
N2 N 0.3721(3) -0.17460(19) 0.4978(2) 0.0351(12) Uani 1 1 d .
N3 N 0.5617(3) -0.00593(17) 0.09904(18) 0.0205(9) Uani 1 1 d .
N4 N 0.6477(3) -0.0881(2) -0.0379(2) 0.0421(14) Uani 1 1 d .
N5 N 0.7276(3) 0.20665(19) 0.3105(2) 0.0296(11) Uani 1 1 d .
N6 N 0.9536(3) 0.2834(3) 0.3353(3) 0.067(2) Uani 1 1 d .
N7 N 0.2881(3) 0.2243(2) 0.2288(2) 0.0437(14) Uani 1 1 d .
N8 N 0.1537(3) 0.3586(2) 0.2893(3) 0.0563(16) Uani 1 1 d .
C1 C 0.4178(3) -0.0271(2) 0.4516(2) 0.0233(12) Uani 1 1 d .
H1 H 0.4278 0.0105 0.4688 0.028 Uiso 1 1 calc R
C2 C 0.4031(3) -0.0717(2) 0.4881(2) 0.0230(12) Uani 1 1 d .
H2 H 0.4043 -0.0645 0.5292 0.028 Uiso 1 1 calc R
C3 C 0.3861(3) -0.1288(2) 0.4636(2) 0.0240(12) Uani 1 1 d .
C4 C 0.3830(4) -0.1353(2) 0.4011(2) 0.0311(14) Uani 1 1 d .
H4 H 0.3699 -0.1717 0.3822 0.037 Uiso 1 1 calc R
C5 C 0.3990(4) -0.0880(2) 0.3674(2) 0.0314(14) Uani 1 1 d .
H5 H 0.3962 -0.0935 0.3258 0.038 Uiso 1 1 calc R
C6 C 0.5742(4) -0.0647(2) 0.0990(2) 0.0291(13) Uani 1 1 d .
H6 H 0.5622 -0.0869 0.1306 0.035 Uiso 1 1 calc R
C7 C 0.6030(4) -0.0933(2) 0.0560(2) 0.0360(15) Uani 1 1 d .
H7 H 0.6114 -0.1340 0.0587 0.043 Uiso 1 1 calc R
C8 C 0.6206(4) -0.0609(2) 0.0067(2) 0.0298(13) Uani 1 1 d .
C9 C 0.6090(3) -0.0002(2) 0.0077(2) 0.0209(11) Uani 1 1 d .
H9 H 0.6207 0.0233 -0.0231 0.025 Uiso 1 1 calc R
C10 C 0.5809(3) 0.0252(2) 0.0533(2) 0.0212(11) Uani 1 1 d .
H10 H 0.5746 0.0660 0.0529 0.025 Uiso 1 1 calc R
C11 C 0.7961(5) 0.1774(4) 0.3397(3) 0.075(3) Uani 1 1 d .
H11 H 0.7905 0.1402 0.3558 0.090 Uiso 1 1 calc R
C12 C 0.8717(5) 0.1991(4) 0.3467(4) 0.083(3) Uani 1 1 d .
H12 H 0.9164 0.1761 0.3638 0.099 Uiso 1 1 calc R
C13 C 0.8801(4) 0.2590(3) 0.3269(3) 0.0480(18) Uani 1 1 d .
C14 C 0.8130(4) 0.2832(3) 0.2929(4) 0.058(2) Uani 1 1 d .
H14 H 0.8164 0.3188 0.2729 0.069 Uiso 1 1 calc R
C15 C 0.7399(4) 0.2574(3) 0.2867(4) 0.059(2) Uani 1 1 d .
H15 H 0.6954 0.2775 0.2638 0.070 Uiso 1 1 calc R
C16 C 0.3209(5) 0.2775(3) 0.2544(3) 0.0525(19) Uani 1 1 d .
H16 H 0.3756 0.2829 0.2586 0.063 Uiso 1 1 calc R
C17 C 0.2801(4) 0.3226(3) 0.2738(3) 0.0524(19) Uani 1 1 d .
H17 H 0.3050 0.3577 0.2895 0.063 Uiso 1 1 calc R
C18 C 0.1994(4) 0.3126(3) 0.2688(3) 0.0465(17) Uani 1 1 d .
C19 C 0.1603(4) 0.2615(2) 0.2453(3) 0.0370(15) Uani 1 1 d .
H19 H 0.1059 0.2554 0.2424 0.044 Uiso 1 1 calc R
C20 C 0.2107(5) 0.2178(3) 0.2254(3) 0.060(2) Uani 1 1 d .
H20 H 0.1867 0.1826 0.2091 0.071 Uiso 1 1 calc R
C21 C 0.7793(3) 0.0014(2) 0.3313(2) 0.0182(11) Uani 1 1 d .
C22 C 0.8226(3) 0.0152(2) 0.3907(2) 0.0218(12) Uani 1 1 d .
C23 C 0.9017(3) 0.0315(2) 0.3987(2) 0.0238(12) Uani 1 1 d .
H23 H 0.9316 0.0408 0.4380 0.029 Uiso 1 1 calc R
C24 C 0.9374(3) 0.0343(2) 0.3505(3) 0.0298(13) Uani 1 1 d .
H24 H 0.9906 0.0462 0.3569 0.036 Uiso 1 1 calc R
C25 C 0.8933(3) 0.0192(2) 0.2914(2) 0.0251(12) Uani 1 1 d .
H25 H 0.9181 0.0209 0.2588 0.030 Uiso 1 1 calc R
C26 C 0.8138(3) 0.0020(2) 0.2804(2) 0.0216(12) Uani 1 1 d .
C27 C 0.7674(3) -0.0147(2) 0.2169(2) 0.0261(12) Uani 1 1 d .
H27 H 0.7134 -0.0265 0.2193 0.031 Uiso 1 1 calc R
C28 C 0.7597(5) 0.0369(4) 0.1729(3) 0.076(3) Uani 1 1 d .
H28A H 0.7293 0.0250 0.1329 0.114 Uiso 1 1 calc R
H28B H 0.8121 0.0496 0.1702 0.114 Uiso 1 1 calc R
H28C H 0.7328 0.0690 0.1876 0.114 Uiso 1 1 calc R
C29 C 0.8051(5) -0.0658(4) 0.1918(4) 0.090(3) Uani 1 1 d .
H29A H 0.7738 -0.0754 0.1514 0.135 Uiso 1 1 calc R
H29B H 0.8073 -0.0994 0.2183 0.135 Uiso 1 1 calc R
H29C H 0.8585 -0.0553 0.1895 0.135 Uiso 1 1 calc R
C30 C 0.7845(3) 0.0129(2) 0.4456(2) 0.0244(12) Uani 1 1 d .
H30 H 0.7318 -0.0060 0.4322 0.029 Uiso 1 1 calc R
C31 C 0.7717(3) 0.0758(2) 0.4665(3) 0.0312(13) Uani 1 1 d .
H31A H 0.7473 0.0742 0.5008 0.047 Uiso 1 1 calc R
H31B H 0.7373 0.0969 0.4333 0.047 Uiso 1 1 calc R
H31C H 0.8225 0.0956 0.4786 0.047 Uiso 1 1 calc R
C32 C 0.8348(4) -0.0236(3) 0.4983(3) 0.0406(16) Uani 1 1 d .
H32A H 0.8091 -0.0243 0.5319 0.061 Uiso 1 1 calc R
H32B H 0.8871 -0.0063 0.5116 0.061 Uiso 1 1 calc R
H32C H 0.8398 -0.0633 0.4844 0.061 Uiso 1 1 calc R
C33 C 0.4505(4) 0.2379(2) 0.4272(3) 0.0372(15) Uani 1 1 d .
C34 C 0.5003(4) 0.2880(2) 0.4348(3) 0.0448(18) Uani 1 1 d .
C35 C 0.5188(6) 0.3144(3) 0.4919(3) 0.070(3) Uani 1 1 d .
H35 H 0.5521 0.3474 0.4983 0.084 Uiso 1 1 calc R
C36 C 0.4893(7) 0.2932(3) 0.5398(4) 0.094(4) Uani 1 1 d .
H36 H 0.5035 0.3114 0.5782 0.113 Uiso 1 1 calc R
C37 C 0.4380(6) 0.2443(3) 0.5305(4) 0.074(3) Uani 1 1 d .
H37 H 0.4178 0.2305 0.5628 0.089 Uiso 1 1 calc R
C38 C 0.4165(4) 0.2159(2) 0.4737(3) 0.0438(17) Uani 1 1 d .
C39 C 0.3575(4) 0.1654(3) 0.4622(3) 0.0482(19) Uani 1 1 d .
H39 H 0.3679 0.1420 0.4281 0.058 Uiso 1 1 calc R
C40 C 0.2717(5) 0.1873(4) 0.4428(4) 0.072(2) Uani 1 1 d .
H40A H 0.2358 0.1542 0.4355 0.108 Uiso 1 1 calc R
H40B H 0.2649 0.2103 0.4059 0.108 Uiso 1 1 calc R
H40C H 0.2602 0.2114 0.4749 0.108 Uiso 1 1 calc R
C41 C 0.3662(4) 0.1247(3) 0.5165(3) 0.0527(19) Uani 1 1 d .
H41A H 0.3279 0.0931 0.5064 0.079 Uiso 1 1 calc R
H41B H 0.3569 0.1464 0.5510 0.079 Uiso 1 1 calc R
H41C H 0.4195 0.1085 0.5269 0.079 Uiso 1 1 calc R
C42 C 0.5320(4) 0.3145(2) 0.3833(3) 0.0418(17) Uani 1 1 d .
H42 H 0.5136 0.2895 0.3469 0.050 Uiso 1 1 calc R
C43 C 0.4981(5) 0.3767(3) 0.3669(3) 0.064(2) Uani 1 1 d .
H43A H 0.5192 0.3924 0.3341 0.096 Uiso 1 1 calc R
H43B H 0.5133 0.4018 0.4022 0.096 Uiso 1 1 calc R
H43C H 0.4407 0.3747 0.3539 0.096 Uiso 1 1 calc R
C44 C 0.6236(5) 0.3149(3) 0.3989(3) 0.054(2) Uani 1 1 d .
H44A H 0.6418 0.3319 0.3654 0.082 Uiso 1 1 calc R
H44B H 0.6431 0.2751 0.4056 0.082 Uiso 1 1 calc R
H44C H 0.6435 0.3378 0.4354 0.082 Uiso 1 1 calc R
C45 C 0.1988(3) 0.0016(2) 0.1715(2) 0.0245(12) Uani 1 1 d .
C46 C 0.1673(3) 0.0143(2) 0.2217(3) 0.0321(14) Uani 1 1 d .
C47 C 0.0893(4) 0.0335(3) 0.2094(3) 0.0479(18) Uani 1 1 d .
H47 H 0.0666 0.0431 0.2419 0.057 Uiso 1 1 calc R
C48 C 0.0436(4) 0.0387(3) 0.1497(4) 0.056(2) Uani 1 1 d .
H48 H -0.0091 0.0521 0.1422 0.067 Uiso 1 1 calc R
C49 C 0.0768(4) 0.0239(3) 0.1006(3) 0.0453(17) Uani 1 1 d .
H49 H 0.0458 0.0269 0.0606 0.054 Uiso 1 1 calc R
C50 C 0.1549(3) 0.0049(3) 0.1110(3) 0.0317(13) Uani 1 1 d .
C51 C 0.1906(4) -0.0158(3) 0.0589(3) 0.0471(18) Uani 1 1 d .
H51 H 0.2484 -0.0082 0.0714 0.056 Uiso 1 1 calc R
C52 C 0.1586(5) 0.0166(6) -0.0004(4) 0.134(5) Uani 1 1 d .
H52A H 0.1837 0.0016 -0.0313 0.200 Uiso 1 1 calc R
H52B H 0.1701 0.0580 0.0056 0.200 Uiso 1 1 calc R
H52C H 0.1017 0.0109 -0.0135 0.200 Uiso 1 1 calc R
C53 C 0.1792(6) -0.0843(4) 0.0506(4) 0.106(4) Uani 1 1 d .
H53A H 0.2024 -0.0974 0.0180 0.159 Uiso 1 1 calc R
H53B H 0.1230 -0.0935 0.0407 0.159 Uiso 1 1 calc R
H53C H 0.2052 -0.1038 0.0882 0.159 Uiso 1 1 calc R
C54 C 0.2158(4) 0.0087(3) 0.2874(3) 0.0411(16) Uani 1 1 d .
H54 H 0.2682 -0.0074 0.2856 0.049 Uiso 1 1 calc R
C55 C 0.1778(4) -0.0364(3) 0.3241(3) 0.0545(19) Uani 1 1 d .
H55A H 0.2102 -0.0392 0.3653 0.082 Uiso 1 1 calc R
H55B H 0.1746 -0.0744 0.3046 0.082 Uiso 1 1 calc R
H55C H 0.1248 -0.0234 0.3250 0.082 Uiso 1 1 calc R
C56 C 0.2318(5) 0.0676(3) 0.3211(3) 0.061(2) Uani 1 1 d .
H56A H 0.2632 0.0611 0.3622 0.092 Uiso 1 1 calc R
H56B H 0.1817 0.0857 0.3226 0.092 Uiso 1 1 calc R
H56C H 0.2606 0.0932 0.2998 0.092 Uiso 1 1 calc R
C57 C 0.5964(4) 0.2596(2) 0.1153(3) 0.0309(14) Uani 1 1 d .
C58 C 0.5746(3) 0.3173(2) 0.1279(2) 0.0224(12) Uani 1 1 d .
C59 C 0.6327(3) 0.3608(2) 0.1328(3) 0.0280(13) Uani 1 1 d .
H59 H 0.6205 0.3993 0.1420 0.034 Uiso 1 1 calc R
C60 C 0.7073(4) 0.3485(2) 0.1246(3) 0.0353(14) Uani 1 1 d .
H60 H 0.7451 0.3784 0.1273 0.042 Uiso 1 1 calc R
C61 C 0.7262(4) 0.2905(3) 0.1120(3) 0.051(2) Uani 1 1 d .
H61 H 0.7775 0.2822 0.1074 0.062 Uiso 1 1 calc R
C62 C 0.6709(4) 0.2450(2) 0.1062(3) 0.051(2) Uani 1 1 d .
C63 C 0.6848(5) 0.1826(3) 0.0852(5) 0.077(3) Uani 1 1 d D
H63 H 0.6615 0.1547 0.1097 0.093 Uiso 1 1 calc R
C64 C 0.6436(8) 0.1725(4) 0.0171(5) 0.141(6) Uani 1 1 d D
H64A H 0.5874 0.1808 0.0103 0.212 Uiso 1 1 calc R
H64B H 0.6509 0.1321 0.0064 0.212 Uiso 1 1 calc R
H64C H 0.6670 0.1982 -0.0079 0.212 Uiso 1 1 calc R
C65 C 0.7709(7) 0.1691(3) 0.0956(7) 0.151(6) Uani 1 1 d D
H65A H 0.7775 0.1294 0.0827 0.227 Uiso 1 1 calc R
H65B H 0.7961 0.1732 0.1386 0.227 Uiso 1 1 calc R
H65C H 0.7951 0.1961 0.0723 0.227 Uiso 1 1 calc R
C66 C 0.4924(3) 0.3324(2) 0.1365(3) 0.0277(13) Uani 1 1 d .
H66 H 0.4591 0.2968 0.1280 0.033 Uiso 1 1 calc R
C67 C 0.4520(4) 0.3806(2) 0.0922(3) 0.0340(14) Uani 1 1 d .
H67A H 0.4000 0.3889 0.0990 0.051 Uiso 1 1 calc R
H67B H 0.4465 0.3675 0.0507 0.051 Uiso 1 1 calc R
H67C H 0.4842 0.4158 0.0992 0.051 Uiso 1 1 calc R
C68 C 0.4973(4) 0.3510(3) 0.2028(3) 0.0353(14) Uani 1 1 d .
H68A H 0.4445 0.3604 0.2074 0.053 Uiso 1 1 calc R
H68B H 0.5312 0.3851 0.2127 0.053 Uiso 1 1 calc R
H68C H 0.5192 0.3192 0.2301 0.053 Uiso 1 1 calc R
C69 C 0.5637(4) -0.1410(3) 0.3078(3) 0.0499(18) Uani 1 1 d .
C70 C 0.5415(12) 0.2836(18) -0.0356(5) 0.47(3) Uani 1 1 d .
C71 C 0.3404(8) 0.2547(4) -0.0006(5) 0.112(4) Uani 1 1 d .
O18 O 0.3156(9) -0.3056(13) 0.4169(5) 0.53(2) Uani 1 1 d .
H2W1 H 0.3795 -0.1697 0.5360 0.080 Uiso 1 1 d .
H2W2 H 0.3804 -0.2140 0.4857 0.080 Uiso 1 1 d .
H4W1 H 0.6541 -0.1294 -0.0391 0.080 Uiso 1 1 d .
H4W2 H 0.6485 -0.0676 -0.0726 0.080 Uiso 1 1 d .
H6W1 H 0.9555 0.3190 0.3184 0.080 Uiso 1 1 d .
H6W2 H 1.0020 0.2648 0.3598 0.080 Uiso 1 1 d .
H8W1 H 0.0925 0.3417 0.2853 0.080 Uiso 1 1 d .
H8W2 H 0.1926 0.4000 0.3058 0.080 Uiso 1 1 d .

loop_
_atom_site_aniso_label
_atom_site_aniso_U_11
_atom_site_aniso_U_22
_atom_site_aniso_U_33
_atom_site_aniso_U_23
_atom_site_aniso_U_13
_atom_site_aniso_U_12
Zn1 0.0211(3) 0.0171(3) 0.0173(3) 0.0029(2) 0.0088(3) -0.0002(2)
Zn2 0.0215(3) 0.0147(3) 0.0173(3) 0.0022(2) 0.0084(3) -0.0012(2)
Zn3 0.0259(4) 0.0125(3) 0.0263(3) -0.0004(2) 0.0144(3) -0.0011(2)
Zn4 0.0301(4) 0.0171(3) 0.0293(4) 0.0043(3) 0.0117(3) -0.0009(3)
P1 0.0185(7) 0.0131(6) 0.0170(6) 0.0013(5) 0.0072(6) 0.0024(5)
P2 0.0313(8) 0.0176(7) 0.0190(7) -0.0017(5) 0.0142(6) -0.0025(6)
P3 0.0178(7) 0.0188(7) 0.0211(7) 0.0043(5) 0.0059(6) -0.0039(5)
P4 0.0331(9) 0.0156(7) 0.0271(8) 0.0063(6) 0.0195(7) 0.0000(6)
O1 0.023(2) 0.0239(19) 0.0210(18) 0.0014(15) 0.0110(16) 0.0031(15)
O2 0.022(2) 0.0145(17) 0.0180(18) 0.0025(14) 0.0059(15) 0.0027(14)
O3 0.025(2) 0.0156(17) 0.030(2) 0.0000(15) 0.0118(17) 0.0016(15)
O4 0.0153(19) 0.0150(17) 0.0217(18) 0.0016(14) 0.0064(15) 0.0004(14)
O5 0.034(2) 0.0184(18) 0.0244(19) 0.0000(15) 0.0182(17) -0.0003(15)
O6 0.035(2) 0.0194(18) 0.0207(19) -0.0022(15) 0.0133(17) -0.0025(16)
O7 0.038(2) 0.035(2) 0.0201(19) -0.0008(17) 0.0122(18) -0.0137(18)
O8 0.034(2) 0.0231(19) 0.033(2) 0.0018(17) 0.0145(18) 0.0059(16)
O9 0.021(2) 0.0264(19) 0.0207(19) 0.0010(15) 0.0052(16) -0.0023(15)
O10 0.026(2) 0.040(2) 0.0215(19) 0.0011(17) 0.0106(17) -0.0093(17)
O11 0.031(2) 0.0171(19) 0.053(3) 0.0123(18) -0.006(2) -0.0020(16)
O12 0.018(2) 0.0206(18) 0.0253(19) 0.0042(15) 0.0057(16) -0.0023(15)
O13 0.043(3) 0.0140(18) 0.045(2) 0.0061(17) 0.028(2) 0.0002(16)
O14 0.032(2) 0.0194(19) 0.029(2) 0.0071(16) 0.0162(18) -0.0014(15)
O15 0.035(2) 0.0236(19) 0.024(2) 0.0092(16) 0.0128(18) 0.0023(16)
O16 0.061(3) 0.0164(19) 0.032(2) 0.0027(16) 0.032(2) -0.0067(18)
O19 0.061(3) 0.024(2) 0.053(3) -0.0035(19) 0.031(2) -0.005(2)
O20 0.237(9) 0.050(4) 0.047(3) -0.001(3) -0.008(4) 0.000(5)
O21 0.065(6) 0.166(10) 0.66(3) 0.188(15) -0.071(12) -0.026(6)
N1 0.028(3) 0.017(2) 0.022(2) 0.0032(18) 0.009(2) -0.0053(18)
N2 0.057(4) 0.023(2) 0.029(3) 0.007(2) 0.018(3) -0.004(2)
N3 0.024(3) 0.018(2) 0.018(2) 0.0031(18) 0.0046(19) -0.0026(18)
N4 0.078(4) 0.031(3) 0.026(3) 0.002(2) 0.030(3) 0.012(3)
N5 0.033(3) 0.025(2) 0.033(3) 0.003(2) 0.011(2) -0.007(2)
N6 0.046(4) 0.065(4) 0.074(4) 0.038(3) -0.017(3) -0.034(3)
N7 0.024(3) 0.062(4) 0.051(3) 0.034(3) 0.019(3) 0.010(3)
N8 0.041(4) 0.050(4) 0.079(4) -0.013(3) 0.017(3) 0.007(3)
C1 0.022(3) 0.025(3) 0.025(3) 0.001(2) 0.010(2) -0.002(2)
C2 0.027(3) 0.024(3) 0.020(3) 0.006(2) 0.010(2) -0.001(2)
C3 0.030(3) 0.022(3) 0.024(3) 0.005(2) 0.014(3) 0.001(2)
C4 0.056(4) 0.016(3) 0.024(3) -0.001(2) 0.016(3) -0.002(3)
C5 0.052(4) 0.023(3) 0.023(3) -0.004(2) 0.016(3) -0.005(3)
C6 0.046(4) 0.024(3) 0.020(3) 0.005(2) 0.014(3) 0.002(3)
C7 0.065(5) 0.024(3) 0.025(3) 0.008(2) 0.022(3) 0.008(3)
C8 0.039(4) 0.032(3) 0.018(3) -0.001(2) 0.008(3) -0.001(3)
C9 0.027(3) 0.020(3) 0.019(3) 0.003(2) 0.011(2) -0.005(2)
C10 0.023(3) 0.021(3) 0.020(3) 0.002(2) 0.006(2) -0.007(2)
C11 0.065(6) 0.085(6) 0.063(5) 0.045(5) -0.008(4) -0.041(5)
C12 0.057(5) 0.089(6) 0.082(6) 0.055(5) -0.023(5) -0.025(5)
C13 0.052(5) 0.048(4) 0.039(4) 0.012(3) 0.002(3) -0.028(3)
C14 0.042(4) 0.027(3) 0.109(6) 0.033(4) 0.028(4) -0.004(3)
C15 0.033(4) 0.030(4) 0.114(7) 0.038(4) 0.020(4) 0.008(3)
C16 0.076(6) 0.033(4) 0.056(4) 0.006(3) 0.029(4) 0.020(4)
C17 0.056(5) 0.031(4) 0.073(5) 0.007(3) 0.020(4) 0.005(3)
C18 0.042(4) 0.056(4) 0.039(4) 0.017(3) 0.005(3) -0.012(3)
C19 0.049(4) 0.025(3) 0.040(4) -0.001(3) 0.017(3) 0.003(3)
C20 0.072(6) 0.043(4) 0.067(5) 0.014(4) 0.024(4) 0.004(4)
C21 0.020(3) 0.012(2) 0.023(3) 0.003(2) 0.006(2) 0.002(2)
C22 0.026(3) 0.014(2) 0.027(3) 0.001(2) 0.010(2) 0.002(2)
C23 0.020(3) 0.026(3) 0.022(3) 0.001(2) -0.002(2) -0.003(2)
C24 0.020(3) 0.029(3) 0.037(3) -0.004(3) 0.001(3) -0.003(2)
C25 0.020(3) 0.027(3) 0.031(3) 0.002(2) 0.012(3) 0.000(2)
C26 0.024(3) 0.018(3) 0.024(3) 0.004(2) 0.008(2) 0.006(2)
C27 0.024(3) 0.034(3) 0.022(3) -0.004(2) 0.008(2) -0.001(2)
C28 0.075(6) 0.100(7) 0.043(4) 0.021(4) -0.005(4) -0.019(5)
C29 0.079(6) 0.090(7) 0.072(6) -0.048(5) -0.037(5) 0.035(5)
C30 0.025(3) 0.027(3) 0.021(3) -0.001(2) 0.004(2) -0.004(2)
C31 0.029(3) 0.038(3) 0.028(3) -0.005(3) 0.009(3) 0.002(3)
C32 0.057(4) 0.038(4) 0.027(3) 0.006(3) 0.010(3) 0.002(3)
C33 0.061(5) 0.022(3) 0.036(3) -0.002(3) 0.027(3) 0.010(3)
C34 0.086(5) 0.016(3) 0.047(4) -0.002(3) 0.045(4) 0.000(3)
C35 0.136(8) 0.034(4) 0.061(5) -0.017(3) 0.064(5) -0.028(4)
C36 0.197(11) 0.041(5) 0.071(6) -0.026(4) 0.086(7) -0.033(6)
C37 0.144(8) 0.038(4) 0.068(5) -0.017(4) 0.081(6) -0.016(5)
C38 0.075(5) 0.021(3) 0.050(4) -0.003(3) 0.044(4) 0.008(3)
C39 0.064(5) 0.035(4) 0.065(5) -0.009(3) 0.052(4) 0.001(3)
C40 0.076(6) 0.080(6) 0.066(5) -0.017(4) 0.030(5) 0.019(5)
C41 0.062(5) 0.041(4) 0.070(5) 0.000(3) 0.045(4) -0.008(3)
C42 0.078(5) 0.016(3) 0.038(4) -0.001(3) 0.028(4) -0.001(3)
C43 0.116(7) 0.023(3) 0.067(5) 0.007(3) 0.051(5) 0.007(4)
C44 0.089(6) 0.034(4) 0.049(4) -0.006(3) 0.035(4) -0.015(4)
C45 0.018(3) 0.022(3) 0.035(3) -0.004(2) 0.009(3) -0.006(2)
C46 0.024(3) 0.035(3) 0.042(4) -0.009(3) 0.017(3) -0.013(3)
C47 0.036(4) 0.055(4) 0.061(5) -0.026(4) 0.030(4) -0.014(3)
C48 0.020(4) 0.065(5) 0.081(6) -0.009(4) 0.012(4) 0.004(3)
C49 0.029(4) 0.056(4) 0.048(4) -0.001(3) 0.003(3) -0.001(3)
C50 0.021(3) 0.039(3) 0.034(3) 0.002(3) 0.005(3) 0.000(3)
C51 0.026(4) 0.090(6) 0.026(3) 0.000(3) 0.006(3) -0.001(3)
C52 0.052(6) 0.308(17) 0.041(5) 0.067(8) 0.012(4) 0.045(8)
C53 0.114(9) 0.122(8) 0.111(8) -0.080(7) 0.086(7) -0.057(7)
C54 0.040(4) 0.056(4) 0.036(3) -0.014(3) 0.026(3) -0.024(3)
C55 0.054(5) 0.066(5) 0.050(4) -0.004(4) 0.027(4) -0.025(4)
C56 0.075(6) 0.065(5) 0.046(4) -0.011(4) 0.020(4) -0.030(4)
C57 0.050(4) 0.020(3) 0.033(3) 0.005(2) 0.030(3) -0.007(3)
C58 0.031(3) 0.019(3) 0.019(3) 0.001(2) 0.009(2) 0.003(2)
C59 0.032(3) 0.015(3) 0.040(3) 0.000(2) 0.015(3) 0.001(2)
C60 0.032(4) 0.028(3) 0.053(4) 0.008(3) 0.024(3) -0.003(3)
C61 0.048(4) 0.033(4) 0.093(6) 0.024(4) 0.054(4) 0.014(3)
C62 0.064(5) 0.021(3) 0.093(5) 0.018(3) 0.065(4) 0.008(3)
C63 0.100(7) 0.025(4) 0.138(9) 0.014(4) 0.089(7) 0.001(4)
C64 0.245(16) 0.053(6) 0.196(13) -0.044(7) 0.192(13) -0.042(7)
C65 0.160(11) 0.030(5) 0.334(18) 0.047(7) 0.200(13) 0.040(5)
C66 0.027(3) 0.017(3) 0.039(3) 0.005(2) 0.007(3) 0.000(2)
C67 0.033(4) 0.032(3) 0.033(3) 0.000(3) -0.002(3) 0.001(3)
C68 0.034(4) 0.035(3) 0.041(4) 0.009(3) 0.018(3) 0.008(3)
C69 0.059(5) 0.031(3) 0.065(5) 0.015(3) 0.023(4) 0.014(3)
C70 0.20(2) 1.16(8) 0.034(6) -0.086(19) -0.010(8) 0.40(3)
C71 0.191(12) 0.035(5) 0.088(7) 0.017(5) -0.010(7) -0.028(6)
O18 0.218(16) 1.25(6) 0.102(9) 0.152(19) 0.017(9) -0.24(3)

loop_
_atom_type_symbol
_atom_type_description
_atom_type_scat_dispersion_real
_atom_type_scat_dispersion_imag
_atom_type_scat_source
C C 0.0033 0.0016 'International Tables Vol C Tables 4.2.6.8 and 6.1.1.4'
H H 0.0000 0.0000 'International Tables Vol C Tables 4.2.6.8 and 6.1.1.4'
N N 0.0061 0.0033 'International Tables Vol C Tables 4.2.6.8 and 6.1.1.4'
O O 0.0106 0.0060 'International Tables Vol C Tables 4.2.6.8 and 6.1.1.4'
P P 0.1023 0.0942 'International Tables Vol C Tables 4.2.6.8 and 6.1.1.4'
Zn Zn 0.2839 1.4301 'International Tables Vol C Tables 4.2.6.8 and 6.1.1.4'

loop_
_geom_angle_atom_site_label_1
_geom_angle_atom_site_label_2
_geom_angle_atom_site_label_3
_geom_angle
O9 Zn1 O1 112.35(14)
O9 Zn1 O5 122.09(15)
O1 Zn1 O5 101.76(15)
O9 Zn1 N1 101.25(16)
O1 Zn1 N1 110.21(16)
O5 Zn1 N1 109.11(15)
O13 Zn2 O2 119.26(15)
O13 Zn2 O10 113.62(16)
O2 Zn2 O10 107.24(14)
O13 Zn2 N3 102.81(16)
O2 Zn2 N3 103.53(15)
O10 Zn2 N3 109.53(16)
O3 Zn3 O14 118.24(14)
O3 Zn3 O6 107.04(14)
O14 Zn3 O6 115.25(15)
O3 Zn3 N5 102.19(17)
O14 Zn3 N5 99.20(17)
O6 Zn3 N5 114.18(17)
O7 Zn4 O11 105.63(15)
O7 Zn4 O15 101.19(15)
O11 Zn4 O15 110.74(17)
O7 Zn4 N7 110.40(19)
O11 Zn4 N7 113.9(2)
O15 Zn4 N7 113.87(17)
O3 P1 O1 116.14(19)
O3 P1 O2 112.63(19)
O1 P1 O2 110.99(19)
O3 P1 O4 107.37(19)
O1 P1 O4 104.04(18)
O2 P1 O4 104.53(18)
O7 P2 O5 111.9(2)
O7 P2 O6 110.2(2)
O5 P2 O6 112.6(2)
O7 P2 O8 105.8(2)
O5 P2 O8 107.62(19)
O6 P2 O8 108.3(2)
O9 P3 O10 112.2(2)
O9 P3 O11 115.8(2)
O10 P3 O11 112.4(2)
O9 P3 O12 106.15(18)
O10 P3 O12 104.32(19)
O11 P3 O12 104.8(2)
O14 P4 O13 114.8(2)
O14 P4 O15 113.5(2)
O13 P4 O15 112.8(2)
O14 P4 O16 106.5(2)
O13 P4 O16 105.4(2)
O15 P4 O16 102.5(2)
P1 O1 Zn1 127.6(2)
P1 O2 Zn2 130.36(19)
P1 O3 Zn3 143.4(2)
C21 O4 P1 124.9(3)
P2 O5 Zn1 116.31(19)
P2 O6 Zn3 114.79(19)
P2 O7 Zn4 147.6(3)
C33 O8 P2 122.5(4)
P3 O9 Zn1 159.9(2)
P3 O10 Zn2 123.2(2)
P3 O11 Zn4 128.5(2)
C45 O12 P3 121.7(3)
P4 O13 Zn2 149.9(2)
P4 O14 Zn3 129.8(2)
P4 O15 Zn4 122.5(2)
C57 O16 P4 123.1(3)
C5 N1 C1 116.7(4)
C5 N1 Zn1 120.3(3)
C1 N1 Zn1 122.3(3)
C3 N2 H2W1 118.3(5)
C3 N2 H2W2 119.9(5)
H2W1 N2 H2W2 114.6(5)
C6 N3 C10 116.6(4)
C6 N3 Zn2 121.3(3)
C10 N3 Zn2 122.2(3)
C8 N4 H4W1 122.4(5)
C8 N4 H4W2 118.8(5)
H4W1 N4 H4W2 117.1(5)
C15 N5 C11 114.5(5)
C15 N5 Zn3 124.8(4)
C11 N5 Zn3 120.2(4)
C13 N6 H6W1 116.0(6)
C13 N6 H6W2 123.0(6)
H6W1 N6 H6W2 121.0(6)
C20 N7 C16 114.9(6)
C20 N7 Zn4 127.8(5)
C16 N7 Zn4 116.8(4)
C18 N8 H8W1 107.8(5)
C18 N8 H8W2 111.7(5)
H8W1 N8 H8W2 140.5(5)
N1 C1 C2 123.5(5)
N1 C1 H1 118.2
C2 C1 H1 118.2
C1 C2 C3 119.9(5)
C1 C2 H2 120.0
C3 C2 H2 120.0
N2 C3 C4 121.5(5)
N2 C3 C2 122.3(5)
C4 C3 C2 116.2(4)
C5 C4 C3 120.4(5)
C5 C4 H4 119.8
C3 C4 H4 119.8
N1 C5 C4 123.0(5)
N1 C5 H5 118.5
C4 C5 H5 118.5
N3 C6 C7 124.0(5)
N3 C6 H6 118.0
C7 C6 H6 118.0
C6 C7 C8 119.4(5)
C6 C7 H7 120.3
C8 C7 H7 120.3
N4 C8 C9 122.6(5)
N4 C8 C7 121.2(5)
C9 C8 C7 116.2(5)
C10 C9 C8 120.6(5)
C10 C9 H9 119.7
C8 C9 H9 119.7
N3 C10 C9 123.2(5)
N3 C10 H10 118.4
C9 C10 H10 118.4
C12 C11 N5 124.6(7)
C12 C11 H11 117.7
N5 C11 H11 117.7
C11 C12 C13 117.8(8)
C11 C12 H12 121.1
C13 C12 H12 121.1
C14 C13 N6 124.2(6)
C14 C13 C12 115.0(6)
N6 C13 C12 120.1(7)
C13 C14 C15 122.1(6)
C13 C14 H14 119.0
C15 C14 H14 119.0
N5 C15 C14 124.9(6)
N5 C15 H15 117.6
C14 C15 H15 117.6
C17 C16 N7 126.0(7)
C17 C16 H16 117.0
N7 C16 H16 117.0
C16 C17 C18 115.7(7)
C16 C17 H17 122.1
C18 C17 H17 122.1
C19 C18 C17 123.7(7)
C19 C18 N8 118.4(6)
C17 C18 N8 117.9(6)
C18 C19 C20 114.7(7)
C18 C19 H19 122.7
C20 C19 H19 122.7
N7 C20 C19 124.9(7)
N7 C20 H20 117.5
C19 C20 H20 117.5
C22 C21 O4 118.8(4)
C22 C21 C26 122.7(5)
O4 C21 C26 118.3(4)
C23 C22 C21 117.9(5)
C23 C22 C30 120.2(5)
C21 C22 C30 121.9(5)
C24 C23 C22 121.7(5)
C24 C23 H23 119.2
C22 C23 H23 119.2
C23 C24 C25 119.6(5)
C23 C24 H24 120.2
C25 C24 H24 120.2
C26 C25 C24 121.5(5)
C26 C25 H25 119.3
C24 C25 H25 119.3
C25 C26 C21 116.7(5)
C25 C26 C27 121.0(5)
C21 C26 C27 122.3(5)
C29 C27 C26 111.8(5)
C29 C27 C28 109.2(6)
C26 C27 C28 111.5(5)
C29 C27 H27 108.1
C26 C27 H27 108.1
C28 C27 H27 108.1
C27 C28 H28A 109.5
C27 C28 H28B 109.5
H28A C28 H28B 109.5
C27 C28 H28C 109.5
H28A C28 H28C 109.5
H28B C28 H28C 109.5
C27 C29 H29A 109.5
C27 C29 H29B 109.5
H29A C29 H29B 109.5
C27 C29 H29C 109.5
H29A C29 H29C 109.5
H29B C29 H29C 109.5
C22 C30 C32 111.6(5)
C22 C30 C31 109.7(4)
C32 C30 C31 111.3(4)
C22 C30 H30 108.1
C32 C30 H30 108.1
C31 C30 H30 108.1
C30 C31 H31A 109.5
C30 C31 H31B 109.5
H31A C31 H31B 109.5
C30 C31 H31C 109.5
H31A C31 H31C 109.5
H31B C31 H31C 109.5
C30 C32 H32A 109.5
C30 C32 H32B 109.5
H32A C32 H32B 109.5
C30 C32 H32C 109.5
H32A C32 H32C 109.5
H32B C32 H32C 109.5
C38 C33 O8 118.3(5)
C38 C33 C34 123.1(5)
O8 C33 C34 118.4(5)
C35 C34 C33 117.3(5)
C35 C34 C42 119.5(6)
C33 C34 C42 123.2(5)
C34 C35 C36 121.8(7)
C34 C35 H35 119.1
C36 C35 H35 119.1
C35 C36 C37 119.6(7)
C35 C36 H36 120.2
C37 C36 H36 120.2
C38 C37 C36 121.4(6)
C38 C37 H37 119.3
C36 C37 H37 119.3
C37 C38 C33 116.7(6)
C37 C38 C39 121.7(6)
C33 C38 C39 121.7(6)
C41 C39 C38 113.1(6)
C41 C39 C40 109.5(6)
C38 C39 C40 111.6(6)
C41 C39 H39 107.5
C38 C39 H39 107.5
C40 C39 H39 107.5
C39 C40 H40A 109.5
C39 C40 H40B 109.5
H40A C40 H40B 109.5
C39 C40 H40C 109.5
H40A C40 H40C 109.5
H40B C40 H40C 109.5
C39 C41 H41A 109.5
C39 C41 H41B 109.5
H41A C41 H41B 109.5
C39 C41 H41C 109.5
H41A C41 H41C 109.5
H41B C41 H41C 109.5
C34 C42 C44 111.5(6)
C34 C42 C43 111.2(5)
C44 C42 C43 111.2(6)
C34 C42 H42 107.6
C44 C42 H42 107.6
C43 C42 H42 107.6
C42 C43 H43A 109.5
C42 C43 H43B 109.5
H43A C43 H43B 109.5
C42 C43 H43C 109.5
H43A C43 H43C 109.5
H43B C43 H43C 109.5
C42 C44 H44A 109.5
C42 C44 H44B 109.5
H44A C44 H44B 109.5
C42 C44 H44C 109.5
H44A C44 H44C 109.5
H44B C44 H44C 109.5
C50 C45 C46 123.6(5)
C50 C45 O12 117.7(5)
C46 C45 O12 118.6(5)
C47 C46 C45 117.0(6)
C47 C46 C54 120.3(5)
C45 C46 C54 122.7(5)
C46 C47 C48 121.4(6)
C46 C47 H47 119.3
C48 C47 H47 119.3
C47 C48 C49 119.8(6)
C47 C48 H48 120.1
C49 C48 H48 120.1
C50 C49 C48 120.6(6)
C50 C49 H49 119.7
C48 C49 H49 119.7
C49 C50 C45 117.6(5)
C49 C50 C51 121.7(5)
C45 C50 C51 120.6(5)
C52 C51 C50 113.6(6)
C52 C51 C53 111.6(8)
C50 C51 C53 109.5(5)
C52 C51 H51 107.2
C50 C51 H51 107.2
C53 C51 H51 107.2
C51 C52 H52A 109.5
C51 C52 H52B 109.5
H52A C52 H52B 109.5
C51 C52 H52C 109.5
H52A C52 H52C 109.5
H52B C52 H52C 109.5
C51 C53 H53A 109.5
C51 C53 H53B 109.5
H53A C53 H53B 109.5
C51 C53 H53C 109.5
H53A C53 H53C 109.5
H53B C53 H53C 109.5
C46 C54 C56 113.6(6)
C46 C54 C55 111.6(5)
C56 C54 C55 111.2(5)
C46 C54 H54 106.7
C56 C54 H54 106.7
C55 C54 H54 106.7
C54 C55 H55A 109.5
C54 C55 H55B 109.5
H55A C55 H55B 109.5
C54 C55 H55C 109.5
H55A C55 H55C 109.5
H55B C55 H55C 109.5
C54 C56 H56A 109.5
C54 C56 H56B 109.5
H56A C56 H56B 109.5
C54 C56 H56C 109.5
H56A C56 H56C 109.5
H56B C56 H56C 109.5
C62 C57 C58 123.5(5)
C62 C57 O16 117.7(5)
C58 C57 O16 118.6(5)
C59 C58 C57 117.0(5)
C59 C58 C66 120.4(5)
C57 C58 C66 122.6(5)
C60 C59 C58 121.6(5)
C60 C59 H59 119.2
C58 C59 H59 119.2
C59 C60 C61 119.3(5)
C59 C60 H60 120.4
C61 C60 H60 120.4
C62 C61 C60 122.1(6)
C62 C61 H61 119.0
C60 C61 H61 119.0
C57 C62 C61 116.5(5)
C57 C62 C63 119.0(6)
C61 C62 C63 124.3(6)
C65 C63 C62 111.5(7)
C65 C63 C64 109.4(9)
C62 C63 C64 112.0(7)
C65 C63 H63 107.9
C62 C63 H63 107.9
C64 C63 H63 107.9
C63 C64 H64A 109.5
C63 C64 H64B 109.5
H64A C64 H64B 109.5
C63 C64 H64C 109.5
H64A C64 H64C 109.5
H64B C64 H64C 109.5
C63 C65 H65A 109.5
C63 C65 H65B 109.5
H65A C65 H65B 109.5
C63 C65 H65C 109.5
H65A C65 H65C 109.5
H65B C65 H65C 109.5
C58 C66 C67 111.9(5)
C58 C66 C68 110.6(5)
C67 C66 C68 110.2(4)
C58 C66 H66 108.0
C67 C66 H66 108.0
C68 C66 H66 108.0
C66 C67 H67A 109.5
C66 C67 H67B 109.5
H67A C67 H67B 109.5
C66 C67 H67C 109.5
H67A C67 H67C 109.5
H67B C67 H67C 109.5
C66 C68 H68A 109.5
C66 C68 H68B 109.5
H68A C68 H68B 109.5
C66 C68 H68C 109.5
H68A C68 H68C 109.5
H68B C68 H68C 109.5

loop_
_geom_bond_atom_site_label_1
_geom_bond_atom_site_label_2
_geom_bond_distance
Zn1 O9 1.925(3)
Zn1 O1 1.948(3)
Zn1 O5 1.950(3)
Zn1 N1 2.001(4)
Zn2 O13 1.911(3)
Zn2 O2 1.949(3)
Zn2 O10 1.971(4)
Zn2 N3 2.007(4)
Zn3 O3 1.930(3)
Zn3 O14 1.944(3)
Zn3 O6 1.967(3)
Zn3 N5 2.008(5)
Zn4 O7 1.923(4)
Zn4 O11 1.926(4)
Zn4 O15 1.944(3)
Zn4 N7 2.007(5)
P1 O3 1.503(3)
P1 O1 1.515(3)
P1 O2 1.527(3)
P1 O4 1.615(3)
P2 O7 1.501(4)
P2 O5 1.514(3)
P2 O6 1.523(4)
P2 O8 1.603(4)
P3 O9 1.488(3)
P3 O10 1.513(4)
P3 O11 1.520(4)
P3 O12 1.624(3)
P4 O14 1.504(4)
P4 O13 1.507(4)
P4 O15 1.533(4)
P4 O16 1.618(3)
O4 C21 1.402(6)
O8 C33 1.404(7)
O12 C45 1.411(6)
O16 C57 1.407(6)
O19 C69 1.451(8)
O20 C71 1.283(10)
O21 C70 1.51(3)
N1 C5 1.342(6)
N1 C1 1.355(6)
N2 C3 1.344(6)
N2 H2W1 0.842(5)
N2 H2W2 0.952(4)
N3 C6 1.347(6)
N3 C10 1.348(6)
N4 C8 1.347(7)
N4 H4W1 0.942(5)
N4 H4W2 0.908(4)
N5 C15 1.304(7)
N5 C11 1.371(9)
N6 C13 1.349(8)
N6 H6W1 0.894(5)
N6 H6W2 0.975(6)
N7 C20 1.322(9)
N7 C16 1.393(9)
N8 C18 1.442(9)
N8 H8W1 1.102(6)
N8 H8W2 1.158(6)
C1 C2 1.360(7)
C1 H1 0.9300
C2 C3 1.406(7)
C2 H2 0.9300
C3 C4 1.395(7)
C4 C5 1.374(7)
C4 H4 0.9300
C5 H5 0.9300
C6 C7 1.350(7)
C6 H6 0.9300
C7 C8 1.418(7)
C7 H7 0.9300
C8 C9 1.389(7)
C9 C10 1.357(7)
C9 H9 0.9300
C10 H10 0.9300
C11 C12 1.360(10)
C11 H11 0.9300
C12 C13 1.443(9)
C12 H12 0.9300
C13 C14 1.337(9)
C14 C15 1.360(9)
C14 H14 0.9300
C15 H15 0.9300
C16 C17 1.365(9)
C16 H16 0.9300
C17 C18 1.382(9)
C17 H17 0.9300
C18 C19 1.378(8)
C19 C20 1.451(9)
C19 H19 0.9300
C20 H20 0.9300
C21 C22 1.394(7)
C21 C26 1.406(7)
C22 C23 1.377(7)
C22 C30 1.527(7)
C23 C24 1.365(8)
C23 H23 0.9300
C24 C25 1.401(7)
C24 H24 0.9300
C25 C26 1.384(7)
C25 H25 0.9300
C26 C27 1.503(7)
C27 C29 1.499(9)
C27 C28 1.514(9)
C27 H27 0.9800
C28 H28A 0.9600
C28 H28B 0.9600
C28 H28C 0.9600
C29 H29A 0.9600
C29 H29B 0.9600
C29 H29C 0.9600
C30 C32 1.527(7)
C30 C31 1.529(7)
C30 H30 0.9800
C31 H31A 0.9600
C31 H31B 0.9600
C31 H31C 0.9600
C32 H32A 0.9600
C32 H32B 0.9600
C32 H32C 0.9600
C33 C38 1.401(8)
C33 C34 1.405(8)
C34 C35 1.378(9)
C34 C42 1.512(8)
C35 C36 1.378(10)
C35 H35 0.9300
C36 C37 1.398(11)
C36 H36 0.9300
C37 C38 1.394(9)
C37 H37 0.9300
C38 C39 1.510(9)
C39 C41 1.505(9)
C39 C40 1.515(10)
C39 H39 0.9800
C40 H40A 0.9600
C40 H40B 0.9600
C40 H40C 0.9600
C41 H41A 0.9600
C41 H41B 0.9600
C41 H41C 0.9600
C42 C44 1.527(10)
C42 C43 1.532(8)
C42 H42 0.9800
C43 H43A 0.9600
C43 H43B 0.9600
C43 H43C 0.9600
C44 H44A 0.9600
C44 H44B 0.9600
C44 H44C 0.9600
C45 C50 1.385(7)
C45 C46 1.389(7)
C46 C47 1.373(8)
C46 C54 1.514(8)
C47 C48 1.384(10)
C47 H47 0.9300
C48 C49 1.394(9)
C48 H48 0.9300
C49 C50 1.374(8)
C49 H49 0.9300
C50 C51 1.517(8)
C51 C52 1.502(10)
C51 C53 1.566(11)
C51 H51 0.9800
C52 H52A 0.9600
C52 H52B 0.9600
C52 H52C 0.9600
C53 H53A 0.9600
C53 H53B 0.9600
C53 H53C 0.9600
C54 C56 1.524(9)
C54 C55 1.548(8)
C54 H54 0.9800
C55 H55A 0.9600
C55 H55B 0.9600
C55 H55C 0.9600
C56 H56A 0.9600
C56 H56B 0.9600
C56 H56C 0.9600
C57 C62 1.383(8)
C57 C58 1.405(7)
C58 C59 1.386(7)
C58 C66 1.509(7)
C59 C60 1.368(8)
C59 H59 0.9300
C60 C61 1.394(8)
C60 H60 0.9300
C61 C62 1.385(9)
C61 H61 0.9300
C62 C63 1.525(9)
C63 C65 1.472(10)
C63 C64 1.538(12)
C63 H63 0.9800
C64 H64A 0.9600
C64 H64B 0.9600
C64 H64C 0.9600
C65 H65A 0.9600
C65 H65B 0.9600
C65 H65C 0.9600
C66 C67 1.525(7)
C66 C68 1.528(8)
C66 H66 0.9800
C67 H67A 0.9600
C67 H67B 0.9600
C67 H67C 0.9600
C68 H68A 0.9600
C68 H68B 0.9600
C68 H68C 0.9600

loop_
_geom_torsion_atom_site_label_1
_geom_torsion_atom_site_label_2
_geom_torsion_atom_site_label_3
_geom_torsion_atom_site_label_4
_geom_torsion
O3 P1 O1 Zn1 82.8(3)
O2 P1 O1 Zn1 -47.6(3)
O4 P1 O1 Zn1 -159.5(2)
O9 Zn1 O1 P1 31.1(3)
O5 Zn1 O1 P1 -101.1(3)
N1 Zn1 O1 P1 143.2(2)
O3 P1 O2 Zn2 -24.6(3)
O1 P1 O2 Zn2 107.5(3)
O4 P1 O2 Zn2 -140.9(2)
O13 Zn2 O2 P1 16.3(3)
O10 Zn2 O2 P1 -114.6(3)
N3 Zn2 O2 P1 129.7(3)
O1 P1 O3 Zn3 -36.2(5)
O2 P1 O3 Zn3 93.4(4)
O4 P1 O3 Zn3 -152.1(3)
O14 Zn3 O3 P1 -93.8(4)
O6 Zn3 O3 P1 38.4(4)
N5 Zn3 O3 P1 158.7(4)
O3 P1 O4 C21 -1.3(4)
O1 P1 O4 C21 -124.9(4)
O2 P1 O4 C21 118.6(4)
O7 P2 O5 Zn1 29.6(3)
O6 P2 O5 Zn1 -95.2(2)
O8 P2 O5 Zn1 145.4(2)
O9 Zn1 O5 P2 -50.4(3)
O1 Zn1 O5 P2 75.7(2)
N1 Zn1 O5 P2 -167.8(2)
O7 P2 O6 Zn3 -11.9(3)
O5 P2 O6 Zn3 113.9(2)
O8 P2 O6 Zn3 -127.2(2)
O3 Zn3 O6 P2 -80.9(2)
O14 Zn3 O6 P2 52.8(2)
N5 Zn3 O6 P2 166.8(2)
O5 P2 O7 Zn4 99.1(4)
O6 P2 O7 Zn4 -134.7(4)
O8 P2 O7 Zn4 -17.8(5)
O11 Zn4 O7 P2 -112.1(4)
O15 Zn4 O7 P2 132.4(4)
N7 Zn4 O7 P2 11.5(5)
O7 P2 O8 C33 -169.2(4)
O5 P2 O8 C33 71.0(4)
O6 P2 O8 C33 -51.0(4)
O10 P3 O9 Zn1 95.6(7)
O11 P3 O9 Zn1 -35.3(8)
O12 P3 O9 Zn1 -151.0(6)
O1 Zn1 O9 P3 -89.8(7)
O5 Zn1 O9 P3 31.4(7)
N1 Zn1 O9 P3 152.6(7)
O9 P3 O10 Zn2 -46.0(3)
O11 P3 O10 Zn2 86.6(3)
O12 P3 O10 Zn2 -160.5(2)
O13 Zn2 O10 P3 -72.8(3)
O2 Zn2 O10 P3 61.2(3)
N3 Zn2 O10 P3 172.9(2)
O9 P3 O11 Zn4 49.2(4)
O10 P3 O11 Zn4 -81.7(4)
O12 P3 O11 Zn4 165.7(3)
O7 Zn4 O11 P3 -26.0(4)
O15 Zn4 O11 P3 82.7(3)
N7 Zn4 O11 P3 -147.4(3)
O9 P3 O12 C45 113.2(4)
O10 P3 O12 C45 -128.1(4)
O11 P3 O12 C45 -9.8(4)
O14 P4 O13 Zn2 86.0(6)
O15 P4 O13 Zn2 -46.1(6)
O16 P4 O13 Zn2 -157.2(5)
O2 Zn2 O13 P4 -82.3(6)
O10 Zn2 O13 P4 45.7(6)
N3 Zn2 O13 P4 164.0(5)
O13 P4 O14 Zn3 -24.9(4)
O15 P4 O14 Zn3 106.9(3)
O16 P4 O14 Zn3 -141.1(3)
O3 Zn3 O14 P4 24.2(3)
O6 Zn3 O14 P4 -104.2(3)
N5 Zn3 O14 P4 133.4(3)
O14 P4 O15 Zn4 -60.7(3)
O13 P4 O15 Zn4 72.0(3)
O16 P4 O15 Zn4 -175.1(2)
O7 Zn4 O15 P4 18.7(3)
O11 Zn4 O15 P4 -92.9(3)
N7 Zn4 O15 P4 137.1(3)
O14 P4 O16 C57 2.9(5)
O13 P4 O16 C57 -119.4(4)
O15 P4 O16 C57 122.4(4)
O9 Zn1 N1 C5 39.6(4)
O1 Zn1 N1 C5 -79.5(4)
O5 Zn1 N1 C5 169.5(4)
O9 Zn1 N1 C1 -149.7(4)
O1 Zn1 N1 C1 91.2(4)
O5 Zn1 N1 C1 -19.7(4)
O13 Zn2 N3 C6 168.3(4)
O2 Zn2 N3 C6 43.5(4)
O10 Zn2 N3 C6 -70.6(4)
O13 Zn2 N3 C10 -11.6(4)
O2 Zn2 N3 C10 -136.3(4)
O10 Zn2 N3 C10 109.5(4)
O3 Zn3 N5 C15 143.4(6)
O14 Zn3 N5 C15 21.7(6)
O6 Zn3 N5 C15 -101.4(6)
O3 Zn3 N5 C11 -27.5(6)
O14 Zn3 N5 C11 -149.2(5)
O6 Zn3 N5 C11 87.7(6)
O7 Zn4 N7 C20 -119.1(6)
O11 Zn4 N7 C20 -0.5(6)
O15 Zn4 N7 C20 127.9(5)
O7 Zn4 N7 C16 53.3(5)
O11 Zn4 N7 C16 171.9(4)
O15 Zn4 N7 C16 -59.8(5)
C5 N1 C1 C2 4.1(8)
Zn1 N1 C1 C2 -167.0(4)
N1 C1 C2 C3 -1.3(8)
C1 C2 C3 N2 179.2(5)
C1 C2 C3 C4 -2.0(8)
N2 C3 C4 C5 -178.8(6)
C2 C3 C4 C5 2.5(8)
C1 N1 C5 C4 -3.6(8)
Zn1 N1 C5 C4 167.6(5)
C3 C4 C5 N1 0.4(9)
C10 N3 C6 C7 -1.0(8)
Zn2 N3 C6 C7 179.2(5)
N3 C6 C7 C8 -1.2(10)
C6 C7 C8 N4 -178.5(6)
C6 C7 C8 C9 2.3(9)
N4 C8 C9 C10 179.4(5)
C7 C8 C9 C10 -1.4(8)
C6 N3 C10 C9 2.0(7)
Zn2 N3 C10 C9 -178.1(4)
C8 C9 C10 N3 -0.8(8)
C15 N5 C11 C12 2.8(12)
Zn3 N5 C11 C12 174.6(7)
N5 C11 C12 C13 5.6(14)
C11 C12 C13 C14 -12.2(12)
C11 C12 C13 N6 177.1(8)
N6 C13 C14 C15 -178.7(8)
C12 C13 C14 C15 11.0(12)
C11 N5 C15 C14 -4.6(11)
Zn3 N5 C15 C14 -176.0(6)
C13 C14 C15 N5 -2.7(14)
C20 N7 C16 C17 -2.0(10)
Zn4 N7 C16 C17 -175.4(6)
N7 C16 C17 C18 1.9(10)
C16 C17 C18 C19 -0.7(10)
C16 C17 C18 N8 179.3(6)
C17 C18 C19 C20 -0.3(9)
N8 C18 C19 C20 179.7(6)
C16 N7 C20 C19 0.8(9)
Zn4 N7 C20 C19 173.3(5)
C18 C19 C20 N7 0.2(10)
P1 O4 C21 C22 98.1(5)
P1 O4 C21 C26 -87.2(5)
O4 C21 C22 C23 176.3(4)
C26 C21 C22 C23 1.8(7)
O4 C21 C22 C30 -4.1(7)
C26 C21 C22 C30 -178.6(4)
C21 C22 C23 C24 0.0(8)
C30 C22 C23 C24 -179.6(5)
C22 C23 C24 C25 -1.2(8)
C23 C24 C25 C26 0.6(8)
C24 C25 C26 C21 1.1(7)
C24 C25 C26 C27 -179.4(5)
C22 C21 C26 C25 -2.4(7)
O4 C21 C26 C25 -176.8(4)
C22 C21 C26 C27 178.1(4)
O4 C21 C26 C27 3.6(7)
C25 C26 C27 C29 59.5(8)
C21 C26 C27 C29 -120.9(7)
C25 C26 C27 C28 -63.0(7)
C21 C26 C27 C28 116.5(6)
C23 C22 C30 C32 -51.6(6)
C21 C22 C30 C32 128.8(5)
C23 C22 C30 C31 72.2(6)
C21 C22 C30 C31 -107.4(5)
P2 O8 C33 C38 -91.2(6)
P2 O8 C33 C34 92.7(6)
C38 C33 C34 C35 3.2(10)
O8 C33 C34 C35 179.0(6)
C38 C33 C34 C42 -175.2(6)
O8 C33 C34 C42 0.7(9)
C33 C34 C35 C36 -0.7(13)
C42 C34 C35 C36 177.8(8)
C34 C35 C36 C37 -1.2(15)
C35 C36 C37 C38 0.7(15)
C36 C37 C38 C33 1.6(12)
C36 C37 C38 C39 -176.4(8)
O8 C33 C38 C37 -179.5(6)
C34 C33 C38 C37 -3.6(10)
O8 C33 C38 C39 -1.4(9)
C34 C33 C38 C39 174.4(6)
C37 C38 C39 C41 -38.1(9)
C33 C38 C39 C41 144.0(6)
C37 C38 C39 C40 85.9(9)
C33 C38 C39 C40 -92.0(7)
C35 C34 C42 C44 61.2(8)
C33 C34 C42 C44 -120.4(7)
C35 C34 C42 C43 -63.5(9)
C33 C34 C42 C43 114.9(7)
P3 O12 C45 C50 101.6(5)
P3 O12 C45 C46 -81.2(5)
C50 C45 C46 C47 -2.8(8)
O12 C45 C46 C47 -179.8(5)
C50 C45 C46 C54 178.2(5)
O12 C45 C46 C54 1.2(8)
C45 C46 C47 C48 1.3(9)
C54 C46 C47 C48 -179.7(6)
C46 C47 C48 C49 0.5(10)
C47 C48 C49 C50 -0.9(10)
C48 C49 C50 C45 -0.4(9)
C48 C49 C50 C51 175.4(6)
C46 C45 C50 C49 2.4(8)
O12 C45 C50 C49 179.4(5)
C46 C45 C50 C51 -173.5(6)
O12 C45 C50 C51 3.5(8)
C49 C50 C51 C52 33.9(10)
C45 C50 C51 C52 -150.4(7)
C49 C50 C51 C53 -91.7(8)
C45 C50 C51 C53 84.0(7)
C47 C46 C54 C56 -65.5(7)
C45 C46 C54 C56 113.5(6)
C47 C46 C54 C55 61.1(8)
C45 C46 C54 C55 -119.9(6)
P4 O16 C57 C62 100.6(6)
P4 O16 C57 C58 -84.5(6)
C62 C57 C58 C59 -1.9(9)
O16 C57 C58 C59 -176.4(5)
C62 C57 C58 C66 178.8(6)
O16 C57 C58 C66 4.2(8)
C57 C58 C59 C60 1.4(8)
C66 C58 C59 C60 -179.2(5)
C58 C59 C60 C61 -1.3(9)
C59 C60 C61 C62 1.6(10)
C58 C57 C62 C61 2.1(10)
O16 C57 C62 C61 176.7(6)
C58 C57 C62 C63 -172.7(6)
O16 C57 C62 C63 1.9(9)
C60 C61 C62 C57 -1.9(11)
C60 C61 C62 C63 172.6(7)
C57 C62 C63 C65 -162.8(8)
C61 C62 C63 C65 22.8(12)
C57 C62 C63 C64 74.3(8)
C61 C62 C63 C64 -100.1(9)
C59 C58 C66 C67 56.8(7)
C57 C58 C66 C67 -123.8(5)
C59 C58 C66 C68 -66.5(6)
C57 C58 C66 C68 112.8(6)
